data_4511436
loop_
_publ_author_name
'Reger, Daniel L.'
'Semeniuc, Radu F.'
'Elgin, J. Derek'
'Rassolov, Vitaly'
'Smith, Mark D.'

_publ_section_title
;
 1,8-Naphthalimide Synthon in Silver Coordination Chemistry:&#x2009;
 Control of Supramolecular Arrangement
;
_journal_issue 12
_journal_name_full 'Crystal Growth &amp; Design'
_journal_page_first 2758
_journal_paper_doi 10.1021/cg060460p
_journal_volume 6
_journal_year 2006
_chemical_formula_moiety 'C48 H46 Ag N10 O4, B F4'
_chemical_formula_sum 'C48 H46 Ag B F4 N10 O4'
_chemical_formula_weight 1021.63
_chemical_name_systematic
; 
 ? 
;
_space_group_IT_number 2
_symmetry_cell_setting triclinic
_symmetry_space_group_name_Hall '-P 1'
_symmetry_space_group_name_H-M 'P -1'
_atom_sites_solution_hydrogens geom
_atom_sites_solution_primary direct
_atom_sites_solution_secondary difmap
_audit_creation_method SHELXL-97
_cell_angle_alpha 96.4480(10)
_cell_angle_beta 100.9490(10)
_cell_angle_gamma 103.8180(10)
_cell_formula_units_Z 2
_cell_length_a 8.2474(5)
_cell_length_b 16.7308(9)
_cell_length_c 17.3111(9)
_cell_measurement_reflns_used 6125
_cell_measurement_temperature 150(1)
_cell_measurement_theta_max 26.395
_cell_measurement_theta_min 2.430
_cell_volume 2246.0(2)
_computing_cell_refinement 'SAINT+ NT V6.22 (Bruker, 2001)'
_computing_data_collection 'SMART NT V5.625 (Bruker, 1998)'
_computing_data_reduction 'SAINT+ NT V6.22'
_computing_molecular_graphics 'SHELXTL V6.1 (Sheldrick, 2000)'
_computing_publication_material 'SHELXTL V6.1'
_computing_structure_refinement 'SHELXL-97 (Sheldrick, 1997)'
_computing_structure_solution 'SHELXS-97 (Sheldrick, 1990)'
_diffrn_ambient_temperature 150(1)
_diffrn_measured_fraction_theta_full 0.997
_diffrn_measured_fraction_theta_max 0.997
_diffrn_measurement_device_type 'Bruker SMART APEX CCD diffractometer'
_diffrn_measurement_method 'omega scans'
_diffrn_radiation_monochromator graphite
_diffrn_radiation_source 'fine-focus sealed tube'
_diffrn_radiation_type MoK\a
_diffrn_radiation_wavelength 0.71073
_diffrn_reflns_av_R_equivalents 0.0428
_diffrn_reflns_av_sigmaI/netI 0.0549
_diffrn_reflns_limit_h_max 10
_diffrn_reflns_limit_h_min -10
_diffrn_reflns_limit_k_max 20
_diffrn_reflns_limit_k_min -20
_diffrn_reflns_limit_l_max 21
_diffrn_reflns_limit_l_min -21
_diffrn_reflns_number 23918
_diffrn_reflns_theta_full 26.40
_diffrn_reflns_theta_max 26.40
_diffrn_reflns_theta_min 1.21
_diffrn_standards_decay_% none
_exptl_absorpt_coefficient_mu 0.524
_exptl_absorpt_correction_type none
_exptl_absorpt_process_details '(SADABS, Bruker, 2001)'
_exptl_crystal_colour yellow
_exptl_crystal_density_diffrn 1.511
_exptl_crystal_density_method 'not measured'
_exptl_crystal_description block
_exptl_crystal_F_000 1048
_exptl_crystal_size_max 0.32
_exptl_crystal_size_mid 0.24
_exptl_crystal_size_min 0.14
_refine_diff_density_max 0.751
_refine_diff_density_min -0.305
_refine_diff_density_rms 0.075
_refine_ls_extinction_method none
_refine_ls_goodness_of_fit_ref 0.992
_refine_ls_hydrogen_treatment constr
_refine_ls_matrix_type full
_refine_ls_number_parameters 621
_refine_ls_number_reflns 9178
_refine_ls_number_restraints 0
_refine_ls_restrained_S_all 0.992
_refine_ls_R_factor_all 0.0554
_refine_ls_R_factor_gt 0.0451
_refine_ls_shift/su_max 0.001
_refine_ls_shift/su_mean 0.000
_refine_ls_structure_factor_coef Fsqd
_refine_ls_weighting_details 'calc w=1/[\s^2^(Fo^2^)+(0.0576P)^2^+0.0000P] where P=(Fo^2^+2Fc^2^)/3'
_refine_ls_weighting_scheme calc
_refine_ls_wR_factor_gt 0.1049
_refine_ls_wR_factor_ref 0.1094
_reflns_number_gt 7529
_reflns_number_total 9178
_reflns_threshold_expression >2sigma(I)
_cod_data_source_file cg060460psi20060716_123508.cif
_cod_data_source_block 2
_cod_depositor_comments
;
The following automatic conversions were performed:

'_symmetry_cell_setting' value 'Triclinic' changed to 'triclinic'
according to
/usr/data/users/saulius/automatic-downloads/retrospective/ACS/lib/dictionaries/cif_core.dic
dictionary named 'cif_core.dic' version 2.4.2 from 2011-04-26.

Automatic conversion script
Id: cif_fix_values 2281 2013-09-26 08:29:07Z andrius 
;
_cod_database_code 4511436

loop_
_symmetry_equiv_pos_as_xyz
'x, y, z'
'-x, -y, -z'

loop_
_atom_site_label
_atom_site_type_symbol
_atom_site_fract_x
_atom_site_fract_y
_atom_site_fract_z
_atom_site_U_iso_or_equiv
_atom_site_adp_type
_atom_site_occupancy
_atom_site_symmetry_multiplicity
_atom_site_calc_flag
_atom_site_refinement_flags
Ag1 Ag 0.37147(3) 0.267173(13) 0.200236(13) 0.03503(9) Uani 1 1 d .
C1 C 0.3907(4) 0.05738(18) 0.15358(17) 0.0353(7) Uani 1 1 d .
H1 H 0.3813 -0.0031 0.1370 0.042 Uiso 1 1 calc R
C2 C 0.5695(4) 0.09674(18) 0.20775(17) 0.0360(7) Uani 1 1 d .
H2A H 0.6570 0.0874 0.1783 0.043 Uiso 1 1 calc R
H2B H 0.5863 0.1577 0.2207 0.043 Uiso 1 1 calc R
C3 C 0.4202(3) 0.48386(16) 0.19982(15) 0.0242(6) Uani 1 1 d .
H3 H 0.4374 0.5435 0.1926 0.029 Uiso 1 1 calc R
C4 C 0.3576(3) 0.47544(18) 0.27749(16) 0.0276(6) Uani 1 1 d .
H4A H 0.3003 0.5200 0.2877 0.033 Uiso 1 1 calc R
H4B H 0.2706 0.4212 0.2695 0.033 Uiso 1 1 calc R
C11 C 0.3085(4) 0.0578(2) 0.00442(19) 0.0433(8) Uani 1 1 d .
C12 C 0.3331(4) 0.1199(2) -0.04052(19) 0.0466(8) Uani 1 1 d .
H12 H 0.3004 0.1140 -0.0970 0.056 Uiso 1 1 calc R
C13 C 0.4151(5) 0.1934(2) 0.01265(19) 0.0452(8) Uani 1 1 d .
C14 C 0.2258(5) -0.0330(2) -0.0192(2) 0.0591(10) Uani 1 1 d .
H14A H 0.3095 -0.0641 -0.0026 0.089 Uiso 1 1 calc R
H14B H 0.1838 -0.0463 -0.0773 0.089 Uiso 1 1 calc R
H14C H 0.1295 -0.0486 0.0066 0.089 Uiso 1 1 calc R
C15 C 0.4731(5) 0.2801(2) -0.0051(2) 0.0593(10) Uani 1 1 d .
H15A H 0.5493 0.3165 0.0428 0.089 Uiso 1 1 calc R
H15B H 0.3732 0.3013 -0.0216 0.089 Uiso 1 1 calc R
H15C H 0.5348 0.2790 -0.0482 0.089 Uiso 1 1 calc R
C21 C 0.1371(4) -0.00234(18) 0.20931(19) 0.0381(7) Uani 1 1 d .
C22 C 0.0413(4) 0.03281(19) 0.2513(2) 0.0402(8) Uani 1 1 d .
H22 H -0.0537 0.0038 0.2699 0.048 Uiso 1 1 calc R
C23 C 0.1074(4) 0.11895(18) 0.26209(19) 0.0367(7) Uani 1 1 d .
C24 C 0.1271(5) -0.09279(19) 0.1832(2) 0.0503(9) Uani 1 1 d .
H24A H 0.0984 -0.1057 0.1248 0.076 Uiso 1 1 calc R
H24B H 0.0385 -0.1282 0.2043 0.076 Uiso 1 1 calc R
H24C H 0.2381 -0.1032 0.2037 0.076 Uiso 1 1 calc R
C25 C 0.0526(4) 0.1845(2) 0.3049(2) 0.0540(9) Uani 1 1 d .
H25A H 0.1272 0.2391 0.3031 0.081 Uiso 1 1 calc R
H25B H 0.0599 0.1765 0.3606 0.081 Uiso 1 1 calc R
H25C H -0.0660 0.1817 0.2798 0.081 Uiso 1 1 calc R
C31 C 0.2270(3) 0.45538(17) 0.06144(16) 0.0294(6) Uani 1 1 d .
C32 C 0.1073(4) 0.38633(19) 0.01745(17) 0.0350(7) Uani 1 1 d .
H32 H 0.0412 0.3816 -0.0350 0.042 Uiso 1 1 calc R
C33 C 0.1011(4) 0.32413(18) 0.06477(17) 0.0343(7) Uani 1 1 d .
C34 C 0.2928(4) 0.53905(18) 0.04017(18) 0.0386(7) Uani 1 1 d .
H34A H 0.2874 0.5825 0.0818 0.058 Uiso 1 1 calc R
H34B H 0.2225 0.5433 -0.0109 0.058 Uiso 1 1 calc R
H34C H 0.4119 0.5465 0.0355 0.058 Uiso 1 1 calc R
C35 C -0.0025(4) 0.23461(19) 0.0444(2) 0.0482(9) Uani 1 1 d .
H35A H 0.0494 0.2031 0.0096 0.072 Uiso 1 1 calc R
H35B H -0.1197 0.2316 0.0168 0.072 Uiso 1 1 calc R
H35C H -0.0050 0.2108 0.0935 0.072 Uiso 1 1 calc R
C41 C 0.7287(3) 0.51403(17) 0.18945(16) 0.0279(6) Uani 1 1 d .
C42 C 0.8427(3) 0.46621(17) 0.19158(16) 0.0293(6) Uani 1 1 d .
H42 H 0.9573 0.4832 0.1854 0.035 Uiso 1 1 calc R
C43 C 0.7577(3) 0.38750(17) 0.20464(16) 0.0283(6) Uani 1 1 d .
C44 C 0.7498(4) 0.60272(18) 0.17854(19) 0.0378(7) Uani 1 1 d .
H44A H 0.8720 0.6310 0.1874 0.057 Uiso 1 1 calc R
H44B H 0.6993 0.6307 0.2169 0.057 Uiso 1 1 calc R
H44C H 0.6919 0.6048 0.1241 0.057 Uiso 1 1 calc R
C45 C 0.8225(4) 0.31222(18) 0.2124(2) 0.0382(7) Uani 1 1 d .
H45A H 0.7913 0.2885 0.2584 0.057 Uiso 1 1 calc R
H45B H 0.9475 0.3280 0.2199 0.057 Uiso 1 1 calc R
H45C H 0.7714 0.2707 0.1638 0.057 Uiso 1 1 calc R
C51 C 0.6040(4) -0.02024(18) 0.27492(18) 0.0348(7) Uani 1 1 d .
C52 C 0.6385(4) -0.05418(19) 0.34931(19) 0.0415(8) Uani 1 1 d .
C53 C 0.6772(5) -0.0005(2) 0.42358(19) 0.0462(8) Uani 1 1 d .
C54 C 0.6807(4) 0.08474(19) 0.42742(19) 0.0439(8) Uani 1 1 d .
C55 C 0.6366(4) 0.11866(18) 0.35388(18) 0.0372(7) Uani 1 1 d .
C56 C 0.6330(4) -0.1375(2) 0.3457(2) 0.0495(9) Uani 1 1 d .
H56 H 0.6066 -0.1729 0.2956 0.059 Uiso 1 1 calc R
C57 C 0.6668(6) -0.1693(2) 0.4170(2) 0.0676(12) Uani 1 1 d .
H57 H 0.6630 -0.2267 0.4149 0.081 Uiso 1 1 calc R
C58 C 0.7051(6) -0.1188(2) 0.4892(3) 0.0744(13) Uani 1 1 d .
H58 H 0.7272 -0.1419 0.5365 0.089 Uiso 1 1 calc R
C59 C 0.7127(6) -0.0325(2) 0.4952(2) 0.0635(11) Uani 1 1 d .
C60 C 0.7524(6) 0.0227(3) 0.5687(2) 0.0794(14) Uani 1 1 d .
H60 H 0.7771 0.0020 0.6173 0.095 Uiso 1 1 calc R
C61 C 0.7557(6) 0.1050(3) 0.5711(2) 0.0754(13) Uani 1 1 d .
H61 H 0.7815 0.1408 0.6210 0.090 Uiso 1 1 calc R
C62 C 0.7212(5) 0.1364(2) 0.5003(2) 0.0583(10) Uani 1 1 d .
H62 H 0.7257 0.1939 0.5021 0.070 Uiso 1 1 calc R
C71 C 0.6112(3) 0.55752(17) 0.37775(16) 0.0273(6) Uani 1 1 d .
C72 C 0.7397(3) 0.56335(17) 0.45169(16) 0.0266(6) Uani 1 1 d .
C73 C 0.7341(3) 0.49358(17) 0.49131(15) 0.0261(6) Uani 1 1 d .
C74 C 0.6091(3) 0.41743(17) 0.45968(16) 0.0275(6) Uani 1 1 d .
C75 C 0.4824(3) 0.40892(17) 0.38476(16) 0.0283(6) Uani 1 1 d .
C76 C 0.8641(4) 0.63670(18) 0.48275(17) 0.0326(7) Uani 1 1 d .
H76 H 0.8672 0.6837 0.4563 0.039 Uiso 1 1 calc R
C77 C 0.9868(4) 0.64289(19) 0.55326(18) 0.0362(7) Uani 1 1 d .
H77 H 1.0730 0.6937 0.5740 0.043 Uiso 1 1 calc R
C78 C 0.9820(4) 0.5763(2) 0.59174(17) 0.0375(7) Uani 1 1 d .
H78 H 1.0655 0.5813 0.6394 0.045 Uiso 1 1 calc R
C79 C 0.8562(4) 0.50001(18) 0.56274(16) 0.0308(6) Uani 1 1 d .
C80 C 0.8446(4) 0.42964(19) 0.60194(17) 0.0355(7) Uani 1 1 d .
H80 H 0.9253 0.4330 0.6501 0.043 Uiso 1 1 calc R
C81 C 0.7201(4) 0.35732(19) 0.57191(18) 0.0377(7) Uani 1 1 d .
H81 H 0.7129 0.3113 0.5998 0.045 Uiso 1 1 calc R
C82 C 0.6024(4) 0.35059(18) 0.49974(17) 0.0339(7) Uani 1 1 d .
H82 H 0.5175 0.2995 0.4784 0.041 Uiso 1 1 calc R
N1 N 0.5958(3) 0.06314(14) 0.28169(14) 0.0317(5) Uani 1 1 d .
N2 N 0.4909(3) 0.48038(13) 0.34828(13) 0.0254(5) Uani 1 1 d .
N11 N 0.4429(4) 0.17958(15) 0.08770(15) 0.0459(7) Uani 1 1 d .
N12 N 0.3770(3) 0.09521(15) 0.08189(14) 0.0396(6) Uani 1 1 d .
N21 N 0.2397(3) 0.13756(14) 0.22641(15) 0.0360(6) Uani 1 1 d .
N22 N 0.2551(3) 0.06205(14) 0.19354(14) 0.0339(6) Uani 1 1 d .
N31 N 0.2104(3) 0.35162(14) 0.13508(14) 0.0308(5) Uani 1 1 d .
N32 N 0.2866(3) 0.43378(13) 0.13257(13) 0.0262(5) Uani 1 1 d .
N41 N 0.5978(3) 0.38564(13) 0.21041(13) 0.0269(5) Uani 1 1 d .
N42 N 0.5811(3) 0.46371(13) 0.19991(13) 0.0240(5) Uani 1 1 d .
O1 O 0.5820(3) -0.06057(13) 0.20923(13) 0.0444(5) Uani 1 1 d .
O2 O 0.6388(3) 0.19201(13) 0.35375(13) 0.0441(5) Uani 1 1 d .
O3 O 0.6055(3) 0.61576(12) 0.34192(12) 0.0358(5) Uani 1 1 d .
O4 O 0.3748(3) 0.34410(12) 0.35433(12) 0.0359(5) Uani 1 1 d .
B1 B 0.2583(5) 0.7002(2) 0.2054(2) 0.0376(8) Uani 1 1 d .
F1 F 0.4261(2) 0.70696(12) 0.19857(12) 0.0553(5) Uani 1 1 d .
F2 F 0.1829(3) 0.61703(11) 0.20799(13) 0.0565(5) Uani 1 1 d .
F3 F 0.2547(3) 0.74988(12) 0.27390(11) 0.0576(5) Uani 1 1 d .
F4 F 0.1699(3) 0.72371(12) 0.14019(12) 0.0632(6) Uani 1 1 d .

loop_
_atom_site_aniso_label
_atom_site_aniso_U_11
_atom_site_aniso_U_22
_atom_site_aniso_U_33
_atom_site_aniso_U_23
_atom_site_aniso_U_13
_atom_site_aniso_U_12
Ag1 0.04305(15) 0.02349(12) 0.03500(15) 0.00586(9) 0.00802(10) 0.00223(10)
C1 0.0462(18) 0.0248(14) 0.0312(17) 0.0067(12) 0.0049(14) 0.0042(13)
C2 0.0435(17) 0.0319(15) 0.0306(16) 0.0081(12) 0.0086(13) 0.0047(13)
C3 0.0247(13) 0.0235(13) 0.0217(14) 0.0031(10) 0.0002(11) 0.0057(11)
C4 0.0257(14) 0.0334(15) 0.0224(14) 0.0023(11) 0.0020(11) 0.0091(12)
C11 0.052(2) 0.0398(18) 0.0322(18) -0.0018(14) 0.0076(15) 0.0055(15)
C12 0.060(2) 0.054(2) 0.0235(17) 0.0061(15) 0.0097(15) 0.0123(17)
C13 0.063(2) 0.0458(19) 0.0321(18) 0.0147(15) 0.0166(16) 0.0152(17)
C14 0.080(3) 0.047(2) 0.037(2) -0.0068(16) 0.0077(18) 0.0011(19)
C15 0.089(3) 0.053(2) 0.043(2) 0.0272(18) 0.024(2) 0.017(2)
C21 0.0373(17) 0.0314(16) 0.0393(18) 0.0125(13) 0.0005(14) 0.0003(13)
C22 0.0310(16) 0.0369(17) 0.051(2) 0.0161(15) 0.0061(14) 0.0049(14)
C23 0.0329(16) 0.0360(16) 0.0412(18) 0.0119(14) 0.0039(13) 0.0101(13)
C24 0.057(2) 0.0291(17) 0.061(2) 0.0097(15) 0.0161(18) 0.0012(16)
C25 0.0424(19) 0.042(2) 0.084(3) 0.0164(19) 0.0217(18) 0.0159(16)
C31 0.0314(15) 0.0359(15) 0.0216(14) 0.0044(12) 0.0030(11) 0.0126(12)
C32 0.0347(16) 0.0447(17) 0.0202(15) 0.0008(13) -0.0035(12) 0.0098(14)
C33 0.0299(15) 0.0349(16) 0.0291(16) -0.0038(13) 0.0006(12) 0.0007(13)
C34 0.0501(19) 0.0380(17) 0.0278(16) 0.0109(13) 0.0014(14) 0.0151(15)
C35 0.0465(19) 0.0415(19) 0.042(2) -0.0032(15) 0.0021(15) -0.0053(15)
C41 0.0312(15) 0.0294(14) 0.0201(14) 0.0072(11) 0.0034(11) 0.0031(12)
C42 0.0244(14) 0.0340(15) 0.0280(15) 0.0069(12) 0.0062(11) 0.0039(12)
C43 0.0295(15) 0.0283(14) 0.0240(14) 0.0009(11) 0.0024(11) 0.0063(12)
C44 0.0341(16) 0.0334(16) 0.0453(19) 0.0166(14) 0.0064(14) 0.0051(13)
C45 0.0343(16) 0.0308(16) 0.049(2) 0.0028(14) 0.0099(14) 0.0082(13)
C51 0.0377(16) 0.0309(15) 0.0334(17) 0.0006(13) 0.0057(13) 0.0084(13)
C52 0.0484(19) 0.0317(16) 0.0392(19) 0.0050(14) -0.0003(15) 0.0093(14)
C53 0.060(2) 0.0393(18) 0.0339(18) 0.0064(14) 0.0007(15) 0.0105(16)
C54 0.060(2) 0.0335(17) 0.0338(18) 0.0023(14) 0.0059(15) 0.0094(15)
C55 0.0422(17) 0.0309(16) 0.0343(18) 0.0002(13) 0.0060(14) 0.0060(14)
C56 0.057(2) 0.0339(17) 0.050(2) 0.0038(15) -0.0014(17) 0.0109(16)
C57 0.095(3) 0.0358(19) 0.066(3) 0.0129(19) -0.005(2) 0.021(2)
C58 0.100(3) 0.055(2) 0.058(3) 0.024(2) -0.011(2) 0.020(2)
C59 0.090(3) 0.047(2) 0.045(2) 0.0145(17) -0.006(2) 0.015(2)
C60 0.122(4) 0.067(3) 0.034(2) 0.0102(19) -0.013(2) 0.020(3)
C61 0.118(4) 0.060(3) 0.034(2) -0.0006(18) 0.000(2) 0.015(3)
C62 0.085(3) 0.043(2) 0.037(2) -0.0031(16) 0.0044(18) 0.0093(19)
C71 0.0309(15) 0.0271(14) 0.0229(14) 0.0001(11) 0.0071(11) 0.0072(12)
C72 0.0276(14) 0.0306(14) 0.0236(14) -0.0008(11) 0.0076(11) 0.0128(12)
C73 0.0301(14) 0.0324(15) 0.0186(14) 0.0002(11) 0.0061(11) 0.0148(12)
C74 0.0333(15) 0.0301(14) 0.0215(14) 0.0037(11) 0.0076(11) 0.0123(12)
C75 0.0307(15) 0.0309(15) 0.0244(15) 0.0027(12) 0.0091(12) 0.0088(12)
C76 0.0360(16) 0.0297(15) 0.0315(16) -0.0017(12) 0.0073(13) 0.0112(13)
C77 0.0301(15) 0.0383(17) 0.0331(17) -0.0105(13) 0.0011(13) 0.0077(13)
C78 0.0365(16) 0.0489(19) 0.0235(15) -0.0075(13) -0.0014(12) 0.0173(14)
C79 0.0333(15) 0.0407(16) 0.0205(14) -0.0024(12) 0.0053(11) 0.0177(13)
C80 0.0458(18) 0.0492(18) 0.0194(15) 0.0052(13) 0.0066(13) 0.0287(15)
C81 0.0547(19) 0.0399(17) 0.0297(17) 0.0135(13) 0.0147(14) 0.0259(15)
C82 0.0435(17) 0.0335(16) 0.0272(16) 0.0050(12) 0.0113(13) 0.0125(14)
N1 0.0401(14) 0.0259(12) 0.0271(13) 0.0033(10) 0.0055(10) 0.0072(10)
N2 0.0271(12) 0.0288(12) 0.0186(11) 0.0025(9) 0.0013(9) 0.0079(10)
N11 0.076(2) 0.0283(13) 0.0296(15) 0.0087(11) 0.0118(13) 0.0051(13)
N12 0.0554(16) 0.0312(13) 0.0245(13) 0.0029(10) 0.0041(12) 0.0016(12)
N21 0.0409(14) 0.0282(13) 0.0365(15) 0.0061(11) 0.0026(11) 0.0089(11)
N22 0.0402(14) 0.0251(12) 0.0323(14) 0.0054(10) 0.0034(11) 0.0043(11)
N31 0.0321(13) 0.0273(12) 0.0277(13) 0.0021(10) 0.0031(10) 0.0014(10)
N32 0.0276(12) 0.0271(12) 0.0206(12) 0.0044(9) 0.0011(9) 0.0044(10)
N41 0.0312(12) 0.0229(11) 0.0259(13) 0.0034(9) 0.0057(10) 0.0065(10)
N42 0.0262(11) 0.0232(11) 0.0211(12) 0.0039(9) 0.0039(9) 0.0047(9)
O1 0.0606(14) 0.0365(12) 0.0344(13) -0.0037(10) 0.0088(11) 0.0155(11)
O2 0.0573(14) 0.0296(11) 0.0411(13) 0.0026(9) 0.0055(11) 0.0095(10)
O3 0.0445(12) 0.0295(11) 0.0299(11) 0.0060(9) 0.0010(9) 0.0088(9)
O4 0.0391(11) 0.0311(11) 0.0298(11) 0.0037(9) 0.0026(9) -0.0003(9)
B1 0.047(2) 0.0284(17) 0.033(2) 0.0058(15) -0.0002(16) 0.0088(16)
F1 0.0444(11) 0.0564(12) 0.0573(13) -0.0005(10) 0.0107(9) 0.0035(9)
F2 0.0540(12) 0.0350(10) 0.0831(16) 0.0171(10) 0.0203(11) 0.0093(9)
F3 0.0818(15) 0.0552(12) 0.0391(11) 0.0027(9) 0.0113(10) 0.0287(11)
F4 0.0868(15) 0.0469(11) 0.0439(12) 0.0062(9) -0.0180(10) 0.0217(11)

loop_
_atom_type_symbol
_atom_type_description
_atom_type_scat_dispersion_real
_atom_type_scat_dispersion_imag
_atom_type_scat_source
C C 0.0033 0.0016 'International Tables Vol C Tables 4.2.6.8 and 6.1.1.4'
H H 0.0000 0.0000 'International Tables Vol C Tables 4.2.6.8 and 6.1.1.4'
B B 0.0013 0.0007 'International Tables Vol C Tables 4.2.6.8 and 6.1.1.4'
N N 0.0061 0.0033 'International Tables Vol C Tables 4.2.6.8 and 6.1.1.4'
O O 0.0106 0.0060 'International Tables Vol C Tables 4.2.6.8 and 6.1.1.4'
F F 0.0171 0.0103 'International Tables Vol C Tables 4.2.6.8 and 6.1.1.4'
Ag Ag -0.8971 1.1015 'International Tables Vol C Tables 4.2.6.8 and 6.1.1.4'

loop_
_geom_angle_atom_site_label_1
_geom_angle_atom_site_label_2
_geom_angle_atom_site_label_3
_geom_angle
N21 Ag1 N41 155.88(9)
N21 Ag1 N31 121.76(8)
N41 Ag1 N31 81.89(8)
N21 Ag1 N11 82.94(8)
N41 Ag1 N11 96.16(8)
N31 Ag1 N11 104.84(8)
N21 Ag1 O4 91.15(7)
N41 Ag1 O4 81.99(7)
N31 Ag1 O4 93.48(7)
N11 Ag1 O4 161.18(8)
N22 C1 N12 112.5(3)
N22 C1 C2 112.8(2)
N12 C1 C2 109.0(2)
N22 C1 H1 107.4
N12 C1 H1 107.4
C2 C1 H1 107.4
N1 C2 C1 113.2(2)
N1 C2 H2A 108.9
C1 C2 H2A 108.9
N1 C2 H2B 108.9
C1 C2 H2B 108.9
H2A C2 H2B 107.7
N42 C3 N32 111.0(2)
N42 C3 C4 114.5(2)
N32 C3 C4 109.4(2)
N42 C3 H3 107.2
N32 C3 H3 107.2
C4 C3 H3 107.2
N2 C4 C3 115.3(2)
N2 C4 H4A 108.4
C3 C4 H4A 108.4
N2 C4 H4B 108.4
C3 C4 H4B 108.4
H4A C4 H4B 107.5
N12 C11 C12 106.2(3)
N12 C11 C14 123.0(3)
C12 C11 C14 130.9(3)
C11 C12 C13 106.4(3)
C11 C12 H12 126.8
C13 C12 H12 126.8
N11 C13 C12 111.4(3)
N11 C13 C15 120.1(3)
C12 C13 C15 128.5(3)
C11 C14 H14A 109.5
C11 C14 H14B 109.5
H14A C14 H14B 109.5
C11 C14 H14C 109.5
H14A C14 H14C 109.5
H14B C14 H14C 109.5
C13 C15 H15A 109.5
C13 C15 H15B 109.5
H15A C15 H15B 109.5
C13 C15 H15C 109.5
H15A C15 H15C 109.5
H15B C15 H15C 109.5
C22 C21 N22 106.1(3)
C22 C21 C24 130.5(3)
N22 C21 C24 123.3(3)
C21 C22 C23 107.6(3)
C21 C22 H22 126.2
C23 C22 H22 126.2
N21 C23 C22 109.7(3)
N21 C23 C25 121.2(3)
C22 C23 C25 129.1(3)
C21 C24 H24A 109.5
C21 C24 H24B 109.5
H24A C24 H24B 109.5
C21 C24 H24C 109.5
H24A C24 H24C 109.5
H24B C24 H24C 109.5
C23 C25 H25A 109.5
C23 C25 H25B 109.5
H25A C25 H25B 109.5
C23 C25 H25C 109.5
H25A C25 H25C 109.5
H25B C25 H25C 109.5
N32 C31 C32 106.4(2)
N32 C31 C34 123.3(2)
C32 C31 C34 130.2(3)
C31 C32 C33 106.3(2)
C31 C32 H32 126.9
C33 C32 H32 126.9
N31 C33 C32 111.4(2)
N31 C33 C35 119.8(3)
C32 C33 C35 128.7(3)
C31 C34 H34A 109.5
C31 C34 H34B 109.5
H34A C34 H34B 109.5
C31 C34 H34C 109.5
H34A C34 H34C 109.5
H34B C34 H34C 109.5
C33 C35 H35A 109.5
C33 C35 H35B 109.5
H35A C35 H35B 109.5
C33 C35 H35C 109.5
H35A C35 H35C 109.5
H35B C35 H35C 109.5
N42 C41 C42 105.9(2)
N42 C41 C44 123.7(3)
C42 C41 C44 130.3(3)
C41 C42 C43 106.8(2)
C41 C42 H42 126.6
C43 C42 H42 126.6
N41 C43 C42 110.5(2)
N41 C43 C45 120.4(2)
C42 C43 C45 129.1(3)
C41 C44 H44A 109.5
C41 C44 H44B 109.5
H44A C44 H44B 109.5
C41 C44 H44C 109.5
H44A C44 H44C 109.5
H44B C44 H44C 109.5
C43 C45 H45A 109.5
C43 C45 H45B 109.5
H45A C45 H45B 109.5
C43 C45 H45C 109.5
H45A C45 H45C 109.5
H45B C45 H45C 109.5
O1 C51 N1 119.4(3)
O1 C51 C52 123.3(3)
N1 C51 C52 117.3(3)
C56 C52 C53 121.1(3)
C56 C52 C51 119.5(3)
C53 C52 C51 119.4(3)
C59 C53 C54 119.2(3)
C59 C53 C52 119.7(3)
C54 C53 C52 121.1(3)
C62 C54 C53 120.4(3)
C62 C54 C55 119.4(3)
C53 C54 C55 120.2(3)
O2 C55 N1 120.2(3)
O2 C55 C54 122.9(3)
N1 C55 C54 116.8(3)
C52 C56 C57 119.1(3)
C52 C56 H56 120.4
C57 C56 H56 120.4
C58 C57 C56 120.9(3)
C58 C57 H57 119.6
C56 C57 H57 119.6
C57 C58 C59 121.5(4)
C57 C58 H58 119.2
C59 C58 H58 119.2
C53 C59 C60 118.5(3)
C53 C59 C58 117.7(4)
C60 C59 C58 123.7(4)
C61 C60 C59 121.4(4)
C61 C60 H60 119.3
C59 C60 H60 119.3
C60 C61 C62 119.9(4)
C60 C61 H61 120.0
C62 C61 H61 120.0
C54 C62 C61 120.6(4)
C54 C62 H62 119.7
C61 C62 H62 119.7
O3 C71 N2 119.3(2)
O3 C71 C72 123.5(2)
N2 C71 C72 117.2(2)
C76 C72 C73 119.8(3)
C76 C72 C71 120.2(3)
C73 C72 C71 120.0(2)
C74 C73 C79 119.7(3)
C74 C73 C72 120.6(2)
C79 C73 C72 119.7(2)
C82 C74 C73 120.0(3)
C82 C74 C75 119.3(3)
C73 C74 C75 120.7(2)
O4 C75 N2 120.2(2)
O4 C75 C74 123.0(3)
N2 C75 C74 116.7(2)
C72 C76 C77 120.6(3)
C72 C76 H76 119.7
C77 C76 H76 119.7
C78 C77 C76 120.0(3)
C78 C77 H77 120.0
C76 C77 H77 120.0
C77 C78 C79 121.6(3)
C77 C78 H78 119.2
C79 C78 H78 119.2
C78 C79 C73 118.3(3)
C78 C79 C80 123.3(3)
C73 C79 C80 118.3(3)
C81 C80 C79 121.3(3)
C81 C80 H80 119.4
C79 C80 H80 119.4
C80 C81 C82 120.1(3)
C80 C81 H81 119.9
C82 C81 H81 119.9
C74 C82 C81 120.5(3)
C74 C82 H82 119.8
C81 C82 H82 119.8
C55 N1 C51 124.7(2)
C55 N1 C2 118.1(2)
C51 N1 C2 116.5(2)
C71 N2 C75 124.7(2)
C71 N2 C4 117.5(2)
C75 N2 C4 117.7(2)
C13 N11 N12 104.6(2)
C13 N11 Ag1 122.9(2)
N12 N11 Ag1 114.28(18)
C11 N12 N11 111.4(2)
C11 N12 C1 129.0(3)
N11 N12 C1 119.6(2)
C23 N21 N22 105.2(2)
C23 N21 Ag1 127.2(2)
N22 N21 Ag1 126.24(19)
C21 N22 N21 111.3(3)
C21 N22 C1 127.6(3)
N21 N22 C1 120.9(2)
C33 N31 N32 104.5(2)
C33 N31 Ag1 122.63(19)
N32 N31 Ag1 120.77(16)
C31 N32 N31 111.4(2)
C31 N32 C3 128.6(2)
N31 N32 C3 119.9(2)
C43 N41 N42 105.0(2)
C43 N41 Ag1 127.03(18)
N42 N41 Ag1 125.52(16)
C41 N42 N41 111.8(2)
C41 N42 C3 127.6(2)
N41 N42 C3 120.6(2)
C75 O4 Ag1 119.59(18)
F4 B1 F3 109.5(3)
F4 B1 F1 109.6(3)
F3 B1 F1 110.7(3)
F4 B1 F2 109.3(3)
F3 B1 F2 109.8(3)
F1 B1 F2 107.8(3)

loop_
_geom_bond_atom_site_label_1
_geom_bond_atom_site_label_2
_geom_bond_distance
Ag1 N21 2.318(2)
Ag1 N41 2.339(2)
Ag1 N31 2.391(2)
Ag1 N11 2.549(3)
Ag1 O4 2.821(2)
C1 N22 1.435(4)
C1 N12 1.453(4)
C1 C2 1.536(4)
C1 H1 1.0000
C2 N1 1.454(4)
C2 H2A 0.9900
C2 H2B 0.9900
C3 N42 1.445(3)
C3 N32 1.458(3)
C3 C4 1.538(4)
C3 H3 1.0000
C4 N2 1.463(3)
C4 H4A 0.9900
C4 H4B 0.9900
C11 N12 1.365(4)
C11 C12 1.366(4)
C11 C14 1.484(4)
C12 C13 1.388(5)
C12 H12 0.9500
C13 N11 1.332(4)
C13 C15 1.500(4)
C14 H14A 0.9800
C14 H14B 0.9800
C14 H14C 0.9800
C15 H15A 0.9800
C15 H15B 0.9800
C15 H15C 0.9800
C21 C22 1.357(5)
C21 N22 1.360(4)
C21 C24 1.508(4)
C22 C23 1.391(4)
C22 H22 0.9500
C23 N21 1.344(4)
C23 C25 1.461(5)
C24 H24A 0.9800
C24 H24B 0.9800
C24 H24C 0.9800
C25 H25A 0.9800
C25 H25B 0.9800
C25 H25C 0.9800
C31 N32 1.357(3)
C31 C32 1.365(4)
C31 C34 1.490(4)
C32 C33 1.392(4)
C32 H32 0.9500
C33 N31 1.328(3)
C33 C35 1.501(4)
C34 H34A 0.9800
C34 H34B 0.9800
C34 H34C 0.9800
C35 H35A 0.9800
C35 H35B 0.9800
C35 H35C 0.9800
C41 N42 1.361(3)
C41 C42 1.370(4)
C41 C44 1.490(4)
C42 C43 1.401(4)
C42 H42 0.9500
C43 N41 1.335(3)
C43 C45 1.491(4)
C44 H44A 0.9800
C44 H44B 0.9800
C44 H44C 0.9800
C45 H45A 0.9800
C45 H45B 0.9800
C45 H45C 0.9800
C51 O1 1.213(3)
C51 N1 1.406(4)
C51 C52 1.471(4)
C52 C56 1.377(4)
C52 C53 1.417(4)
C53 C59 1.412(5)
C53 C54 1.414(4)
C54 C62 1.381(4)
C54 C55 1.470(4)
C55 O2 1.223(3)
C55 N1 1.403(4)
C56 C57 1.404(5)
C56 H56 0.9500
C57 C58 1.364(6)
C57 H57 0.9500
C58 C59 1.421(5)
C58 H58 0.9500
C59 C60 1.420(6)
C60 C61 1.367(6)
C60 H60 0.9500
C61 C62 1.395(5)
C61 H61 0.9500
C62 H62 0.9500
C71 O3 1.218(3)
C71 N2 1.399(3)
C71 C72 1.476(4)
C72 C76 1.374(4)
C72 C73 1.415(4)
C73 C74 1.409(4)
C73 C79 1.414(4)
C74 C82 1.376(4)
C74 C75 1.472(4)
C75 O4 1.215(3)
C75 N2 1.407(3)
C76 C77 1.406(4)
C76 H76 0.9500
C77 C78 1.357(4)
C77 H77 0.9500
C78 C79 1.409(4)
C78 H78 0.9500
C79 C80 1.416(4)
C80 C81 1.360(4)
C80 H80 0.9500
C81 C82 1.404(4)
C81 H81 0.9500
C82 H82 0.9500
N11 N12 1.371(3)
N21 N22 1.371(3)
N31 N32 1.378(3)
N41 N42 1.374(3)
B1 F4 1.373(4)
B1 F3 1.378(4)
B1 F1 1.390(4)
B1 F2 1.392(4)

loop_
_geom_torsion_atom_site_label_1
_geom_torsion_atom_site_label_2
_geom_torsion_atom_site_label_3
_geom_torsion_atom_site_label_4
_geom_torsion
N22 C1 C2 N1 54.0(3)
N12 C1 C2 N1 179.7(2)
N42 C3 C4 N2 22.5(3)
N32 C3 C4 N2 147.8(2)
N12 C11 C12 C13 -0.6(4)
C14 C11 C12 C13 179.1(4)
C11 C12 C13 N11 0.3(4)
C11 C12 C13 C15 179.5(4)
N22 C21 C22 C23 -1.6(3)
C24 C21 C22 C23 177.7(3)
C21 C22 C23 N21 1.1(4)
C21 C22 C23 C25 -178.4(3)
N32 C31 C32 C33 -0.8(3)
C34 C31 C32 C33 177.0(3)
C31 C32 C33 N31 0.1(4)
C31 C32 C33 C35 -176.9(3)
N42 C41 C42 C43 -0.8(3)
C44 C41 C42 C43 179.1(3)
C41 C42 C43 N41 0.1(3)
C41 C42 C43 C45 -179.7(3)
O1 C51 C52 C56 -5.3(5)
N1 C51 C52 C56 174.3(3)
O1 C51 C52 C53 174.6(3)
N1 C51 C52 C53 -5.7(4)
C56 C52 C53 C59 0.8(5)
C51 C52 C53 C59 -179.2(3)
C56 C52 C53 C54 -179.1(3)
C51 C52 C53 C54 0.9(5)
C59 C53 C54 C62 1.1(6)
C52 C53 C54 C62 -179.0(3)
C59 C53 C54 C55 -177.2(3)
C52 C53 C54 C55 2.7(5)
C62 C54 C55 O2 2.2(5)
C53 C54 C55 O2 -179.4(3)
C62 C54 C55 N1 -179.7(3)
C53 C54 C55 N1 -1.4(5)
C53 C52 C56 C57 -0.2(5)
C51 C52 C56 C57 179.7(3)
C52 C56 C57 C58 -0.1(6)
C56 C57 C58 C59 -0.1(7)
C54 C53 C59 C60 -0.6(6)
C52 C53 C59 C60 179.5(4)
C54 C53 C59 C58 178.9(4)
C52 C53 C59 C58 -1.0(6)
C57 C58 C59 C53 0.7(7)
C57 C58 C59 C60 -179.8(5)
C53 C59 C60 C61 0.3(7)
C58 C59 C60 C61 -179.1(5)
C59 C60 C61 C62 -0.6(8)
C53 C54 C62 C61 -1.4(6)
C55 C54 C62 C61 177.0(4)
C60 C61 C62 C54 1.1(7)
O3 C71 C72 C76 -1.5(4)
N2 C71 C72 C76 178.4(2)
O3 C71 C72 C73 177.8(3)
N2 C71 C72 C73 -2.3(4)
C76 C72 C73 C74 -179.0(3)
C71 C72 C73 C74 1.7(4)
C76 C72 C73 C79 0.2(4)
C71 C72 C73 C79 -179.1(2)
C79 C73 C74 C82 2.3(4)
C72 C73 C74 C82 -178.5(3)
C79 C73 C74 C75 -179.1(2)
C72 C73 C74 C75 0.1(4)
C82 C74 C75 O4 -3.0(4)
C73 C74 C75 O4 178.3(3)
C82 C74 C75 N2 177.3(2)
C73 C74 C75 N2 -1.3(4)
C73 C72 C76 C77 0.5(4)
C71 C72 C76 C77 179.8(3)
C72 C76 C77 C78 -0.7(4)
C76 C77 C78 C79 0.1(5)
C77 C78 C79 C73 0.6(4)
C77 C78 C79 C80 -178.7(3)
C74 C73 C79 C78 178.4(3)
C72 C73 C79 C78 -0.8(4)
C74 C73 C79 C80 -2.3(4)
C72 C73 C79 C80 178.5(2)
C78 C79 C80 C81 179.6(3)
C73 C79 C80 C81 0.3(4)
C79 C80 C81 C82 1.6(4)
C73 C74 C82 C81 -0.5(4)
C75 C74 C82 C81 -179.1(3)
C80 C81 C82 C74 -1.5(4)
O2 C55 N1 C51 174.2(3)
C54 C55 N1 C51 -3.9(4)
O2 C55 N1 C2 4.6(4)
C54 C55 N1 C2 -173.5(3)
O1 C51 N1 C55 -172.9(3)
C52 C51 N1 C55 7.4(4)
O1 C51 N1 C2 -3.1(4)
C52 C51 N1 C2 177.2(3)
C1 C2 N1 C55 -121.0(3)
C1 C2 N1 C51 68.5(3)
O3 C71 N2 C75 -179.0(2)
C72 C71 N2 C75 1.1(4)
O3 C71 N2 C4 -3.3(4)
C72 C71 N2 C4 176.8(2)
O4 C75 N2 C71 -179.0(3)
C74 C75 N2 C71 0.6(4)
O4 C75 N2 C4 5.3(4)
C74 C75 N2 C4 -175.0(2)
C3 C4 N2 C71 68.6(3)
C3 C4 N2 C75 -115.4(3)
C12 C13 N11 N12 0.1(4)
C15 C13 N11 N12 -179.2(3)
C12 C13 N11 Ag1 -132.3(3)
C15 C13 N11 Ag1 48.4(4)
N21 Ag1 N11 C13 130.8(3)
N41 Ag1 N11 C13 -73.4(3)
N31 Ag1 N11 C13 9.8(3)
O4 Ag1 N11 C13 -156.7(2)
N21 Ag1 N11 N12 2.5(2)
N41 Ag1 N11 N12 158.2(2)
N31 Ag1 N11 N12 -118.6(2)
O4 Ag1 N11 N12 74.9(3)
C12 C11 N12 N11 0.6(4)
C14 C11 N12 N11 -179.0(3)
C12 C11 N12 C1 -177.6(3)
C14 C11 N12 C1 2.8(6)
C13 N11 N12 C11 -0.5(4)
Ag1 N11 N12 C11 136.7(2)
C13 N11 N12 C1 177.9(3)
Ag1 N11 N12 C1 -44.9(3)
N22 C1 N12 C11 -97.4(4)
C2 C1 N12 C11 136.7(3)
N22 C1 N12 N11 84.6(3)
C2 C1 N12 N11 -41.3(4)
C22 C23 N21 N22 -0.1(3)
C25 C23 N21 N22 179.4(3)
C22 C23 N21 Ag1 167.0(2)
C25 C23 N21 Ag1 -13.5(4)
N41 Ag1 N21 C23 117.3(3)
N31 Ag1 N21 C23 -50.3(3)
N11 Ag1 N21 C23 -153.4(3)
O4 Ag1 N21 C23 44.5(2)
N41 Ag1 N21 N22 -78.2(3)
N31 Ag1 N21 N22 114.2(2)
N11 Ag1 N21 N22 11.1(2)
O4 Ag1 N21 N22 -151.0(2)
C22 C21 N22 N21 1.6(3)
C24 C21 N22 N21 -177.8(3)
C22 C21 N22 C1 177.1(3)
C24 C21 N22 C1 -2.3(5)
C23 N21 N22 C21 -0.9(3)
Ag1 N21 N22 C21 -168.22(19)
C23 N21 N22 C1 -176.8(2)
Ag1 N21 N22 C1 16.0(4)
N12 C1 N22 C21 120.0(3)
C2 C1 N22 C21 -116.2(3)
N12 C1 N22 N21 -64.9(3)
C2 C1 N22 N21 58.9(3)
C32 C33 N31 N32 0.6(3)
C35 C33 N31 N32 177.9(3)
C32 C33 N31 Ag1 -141.8(2)
C35 C33 N31 Ag1 35.4(4)
N21 Ag1 N31 C33 -54.9(2)
N41 Ag1 N31 C33 130.2(2)
N11 Ag1 N31 C33 35.9(2)
O4 Ag1 N31 C33 -148.5(2)
N21 Ag1 N31 N32 168.47(17)
N41 Ag1 N31 N32 -6.44(18)
N11 Ag1 N31 N32 -100.71(19)
O4 Ag1 N31 N32 74.96(19)
C32 C31 N32 N31 1.2(3)
C34 C31 N32 N31 -176.8(3)
C32 C31 N32 C3 177.6(3)
C34 C31 N32 C3 -0.4(4)
C33 N31 N32 C31 -1.1(3)
Ag1 N31 N32 C31 142.15(19)
C33 N31 N32 C3 -177.9(2)
Ag1 N31 N32 C3 -34.6(3)
N42 C3 N32 C31 -99.1(3)
C4 C3 N32 C31 133.6(3)
N42 C3 N32 N31 77.0(3)
C4 C3 N32 N31 -50.2(3)
C42 C43 N41 N42 0.7(3)
C45 C43 N41 N42 -179.5(2)
C42 C43 N41 Ag1 163.53(18)
C45 C43 N41 Ag1 -16.7(4)
N21 Ag1 N41 C43 47.3(3)
N31 Ag1 N41 C43 -143.4(2)
N11 Ag1 N41 C43 -39.2(2)
O4 Ag1 N41 C43 121.9(2)
N21 Ag1 N41 N42 -153.2(2)
N31 Ag1 N41 N42 16.11(19)
N11 Ag1 N41 N42 120.3(2)
O4 Ag1 N41 N42 -78.59(19)
C42 C41 N42 N41 1.3(3)
C44 C41 N42 N41 -178.6(2)
C42 C41 N42 C3 -177.9(2)
C44 C41 N42 C3 2.2(4)
C43 N41 N42 C41 -1.3(3)
Ag1 N41 N42 C41 -164.43(16)
C43 N41 N42 C3 178.0(2)
Ag1 N41 N42 C3 14.8(3)
N32 C3 N42 C41 114.7(3)
C4 C3 N42 C41 -120.9(3)
N32 C3 N42 N41 -64.4(3)
C4 C3 N42 N41 60.0(3)
N2 C75 O4 Ag1 60.7(3)
C74 C75 O4 Ag1 -118.9(2)
N21 Ag1 O4 C75 154.2(2)
N41 Ag1 O4 C75 -2.6(2)
N31 Ag1 O4 C75 -83.9(2)
N11 Ag1 O4 C75 83.0(3)
